data_1577203
loop_
_publ_author_name
'Yakubenko, Artyom'
'Garc\'ia-Romero, \'Alvaro'
'Urwin, Stephanie'
'Fernandez, Israel'
'Goicoechea, Jose M.'

_publ_section_title
;
 Cyaphide Generation at an Aluminium(I) Center: A Useful Precursor for
 Phosphorus-Containing Heterocycles
;
_journal_name_full 'Chemical Science'
_journal_paper_doi 10.1039/D6SC03023H
_journal_year 2026
_chemical_formula_moiety 'C45 H72 Al N2 O P Si'
_chemical_formula_sum 'C45 H72 Al N2 O P Si'
_chemical_formula_weight 743.08
_chemical_name_systematic
;
 [{N(Dipp)}2(CMe)2CH]Al[CP(CH2)2(CMe)2](OSiiPr3)
;
_space_group_crystal_system monoclinic
_space_group_IT_number 14
_space_group_name_Hall '-P 2yn'
_space_group_name_H-M_alt 'P 1 21/n 1'
_atom_sites_solution_hydrogens geom
_audit_creation_method SHELXL-2019/3
_audit_update_record
;
2026-02-16 deposited with the CCDC.	2026-05-05 downloaded from the CCDC.
;
_cell_angle_alpha 90
_cell_angle_beta 100.1620(10)
_cell_angle_gamma 90
_cell_formula_units_Z 4
_cell_length_a 12.3931(3)
_cell_length_b 17.6838(5)
_cell_length_c 20.4243(6)
_cell_measurement_reflns_used 9250
_cell_measurement_temperature 153(2)
_cell_measurement_theta_max 29.51
_cell_measurement_theta_min 2.40
_cell_volume 4405.9(2)
_computing_cell_refinement 'Bruker SAINT'
_computing_data_collection 'Bruker APEX2'
_computing_data_reduction 'Bruker SAINT'
_computing_molecular_graphics
;
C. B. H\"ubschle, G. M. Sheldrick, B. Dittrich:
ShelXle: a Qt graphical user interface for SHELXL.
J. Appl. Cryst., 44, (2011) 1281-1284.
;
_computing_publication_material 'APEX6 v2024.9-0 (Bruker AXS, 2024)'
_computing_structure_refinement 'SHELXL-2019/2 (Sheldrick, 2019)'
_computing_structure_solution 'SHELXS-97 (Sheldrick 2008)'
_diffrn_ambient_temperature 153(2)
_diffrn_detector 'Photon III'
_diffrn_detector_area_resol_mean 7.3910
_diffrn_detector_type CMOS
_diffrn_measured_fraction_theta_full 1.000
_diffrn_measured_fraction_theta_max 0.999
_diffrn_measurement_device 'four-circle diffractometer'
_diffrn_measurement_device_type 'Bruker D8 VENTURE'
_diffrn_measurement_method '\w and \f scans'
_diffrn_radiation_monochromator 'multilayer mirror'
_diffrn_radiation_type MoK\a
_diffrn_radiation_wavelength 0.71073
_diffrn_reflns_av_R_equivalents 0.0713
_diffrn_reflns_av_unetI/netI 0.0322
_diffrn_reflns_Laue_measured_fraction_full 1.000
_diffrn_reflns_Laue_measured_fraction_max 0.999
_diffrn_reflns_limit_h_max 17
_diffrn_reflns_limit_h_min -16
_diffrn_reflns_limit_k_max 25
_diffrn_reflns_limit_k_min -25
_diffrn_reflns_limit_l_max 29
_diffrn_reflns_limit_l_min -29
_diffrn_reflns_number 172648
_diffrn_reflns_point_group_measured_fraction_full 1.000
_diffrn_reflns_point_group_measured_fraction_max 0.999
_diffrn_reflns_theta_full 25.242
_diffrn_reflns_theta_max 30.530
_diffrn_reflns_theta_min 1.793
_diffrn_source_type 'Incoatec I\mS Diamond'
_exptl_absorpt_coefficient_mu 0.144
_exptl_absorpt_correction_T_max 0.7460
_exptl_absorpt_correction_T_min 0.7184
_exptl_absorpt_correction_type multi-scan
_exptl_absorpt_process_details
;
L. Krause, R. Herbst-Irmer, G.M. Sheldrick, D. Stalke:
Comparison of silver and molybdenum microfocus X-ray sources for 
single-crystal structure determination.
J. Appl. Cryst. (2015), 48, 3-10. doi:10.1107/S1600576714022985
;
_exptl_crystal_colour colourless
_exptl_crystal_density_diffrn 1.120
_exptl_crystal_description block
_exptl_crystal_F_000 1624
_exptl_crystal_size_max 0.375
_exptl_crystal_size_mid 0.138
_exptl_crystal_size_min 0.136
_refine_diff_density_max 0.902
_refine_diff_density_min -1.022
_refine_diff_density_rms 0.261
_refine_ls_extinction_method none
_refine_ls_goodness_of_fit_ref 1.121
_refine_ls_hydrogen_treatment constr
_refine_ls_matrix_type full
_refine_ls_number_parameters 460
_refine_ls_number_reflns 13482
_refine_ls_number_restraints 0
_refine_ls_restrained_S_all 1.121
_refine_ls_R_factor_all 0.0759
_refine_ls_R_factor_gt 0.0524
_refine_ls_shift/su_max 0.001
_refine_ls_shift/su_mean 0.000
_refine_ls_structure_factor_coef Fsqd
_refine_ls_weighting_details 'w=1/[\s^2^(Fo^2^)+(0.0909P)^2^+2.0497P] where P=(Fo^2^+2Fc^2^)/3'
_refine_ls_weighting_scheme calc
_refine_ls_wR_factor_gt 0.1492
_refine_ls_wR_factor_ref 0.1747
_reflns_Friedel_coverage 0.000
_reflns_number_gt 10397
_reflns_number_total 13482
_reflns_threshold_expression 'I > 2\s(I)'
_cod_data_source_file d6sc03023h2.cif
_cod_data_source_block 25156
_cod_original_sg_symbol_H-M 'P 21/n'
_cod_database_code 1577203
_shelx_shelxl_version_number 2019/3
_shelx_space_group_comment
;
The symmetry employed for this shelxl refinement is uniquely defined
by the following loop, which should always be used as a source of
symmetry information in preference to the above space-group names.
They are only intended as comments.
;
_shelx_estimated_absorpt_t_min 0.948
_shelx_estimated_absorpt_t_max 0.981

loop_
_space_group_symop_operation_xyz
'x, y, z'
'-x+1/2, y+1/2, -z+1/2'
'-x, -y, -z'
'x-1/2, -y-1/2, z-1/2'

loop_
_atom_site_label
_atom_site_type_symbol
_atom_site_fract_x
_atom_site_fract_y
_atom_site_fract_z
_atom_site_U_iso_or_equiv
_atom_site_adp_type
_atom_site_occupancy
_atom_site_site_symmetry_order
_atom_site_calc_flag
_atom_site_refinement_flags_posn
_atom_site_refinement_flags_adp
_atom_site_refinement_flags_occupancy
_atom_site_disorder_assembly
_atom_site_disorder_group
Al1 Al 0.28713(3) 0.74042(2) 0.49180(2) 0.01345(10) Uani 1 1 d . . . . .
N1 N 0.42635(10) 0.78810(7) 0.48872(6) 0.0151(2) Uani 1 1 d . . . . .
N2 N 0.21313(10) 0.82983(7) 0.51315(6) 0.0163(2) Uani 1 1 d . . . . .
C1 C 0.30856(12) 0.67071(9) 0.56896(8) 0.0183(3) Uani 1 1 d . . . . .
P1 P 0.28027(4) 0.57870(3) 0.55755(2) 0.02518(11) Uani 1 1 d . . . . .
C2 C 0.35739(14) 0.69833(10) 0.63914(8) 0.0242(3) Uani 1 1 d . . . . .
H2A H 0.437392 0.688984 0.646789 0.029 Uiso 1 1 calc R U . . .
H2B H 0.346490 0.753711 0.640798 0.029 Uiso 1 1 calc R U . . .
C3 C 0.31126(14) 0.66277(11) 0.69563(8) 0.0262(3) Uani 1 1 d . . . . .
C4 C 0.29251(16) 0.58869(12) 0.69669(9) 0.0319(4) Uani 1 1 d . . . . .
C5 C 0.32173(19) 0.53927(12) 0.64265(10) 0.0376(5) Uani 1 1 d . . . . .
H5A H 0.286225 0.489381 0.644670 0.045 Uiso 1 1 calc R U . . .
H5B H 0.402018 0.531118 0.651132 0.045 Uiso 1 1 calc R U . . .
C6 C 0.29279(17) 0.71784(14) 0.74879(10) 0.0379(5) Uani 1 1 d . . . . .
H6A H 0.312673 0.768874 0.736469 0.057 Uiso 1 1 calc R U . . .
H6B H 0.215367 0.716963 0.753285 0.057 Uiso 1 1 calc R U . . .
H6C H 0.338299 0.703520 0.791205 0.057 Uiso 1 1 calc R U . . .
C7 C 0.2433(2) 0.54779(17) 0.74905(12) 0.0550(7) Uani 1 1 d . . . . .
H7A H 0.238030 0.493694 0.738569 0.082 Uiso 1 1 calc R U . . .
H7B H 0.289867 0.555136 0.792603 0.082 Uiso 1 1 calc R U . . .
H7C H 0.169920 0.567945 0.750028 0.082 Uiso 1 1 calc R U . . .
C8 C 0.45701(12) 0.84644(9) 0.52954(8) 0.0182(3) Uani 1 1 d . . . . .
C9 C 0.38477(13) 0.88707(9) 0.56180(8) 0.0207(3) Uani 1 1 d . . . . .
H9 H 0.417453 0.921036 0.595595 0.025 Uiso 1 1 calc R U . . .
C10 C 0.26985(13) 0.88361(9) 0.55017(8) 0.0195(3) Uani 1 1 d . . . . .
C11 C 0.57473(14) 0.87321(11) 0.54252(10) 0.0297(4) Uani 1 1 d . . . . .
H11A H 0.582156 0.916110 0.573371 0.045 Uiso 1 1 calc R U . . .
H11B H 0.622536 0.831916 0.562082 0.045 Uiso 1 1 calc R U . . .
H11C H 0.595803 0.888968 0.500530 0.045 Uiso 1 1 calc R U . . .
C12 C 0.21175(16) 0.94488(11) 0.58152(11) 0.0331(4) Uani 1 1 d . . . . .
H12A H 0.265929 0.979146 0.606691 0.050 Uiso 1 1 calc R U . . .
H12B H 0.164040 0.973328 0.546684 0.050 Uiso 1 1 calc R U . . .
H12C H 0.167455 0.922075 0.611594 0.050 Uiso 1 1 calc R U . . .
C13 C 0.50575(12) 0.75883(9) 0.45080(8) 0.0171(3) Uani 1 1 d . . . . .
C14 C 0.58340(12) 0.70417(9) 0.47809(8) 0.0210(3) Uani 1 1 d . . . . .
C15 C 0.65888(14) 0.67829(11) 0.44008(10) 0.0291(4) Uani 1 1 d . . . . .
H15 H 0.711281 0.641196 0.458036 0.035 Uiso 1 1 calc R U . . .
C16 C 0.65873(15) 0.70564(13) 0.37684(10) 0.0332(4) Uani 1 1 d . . . . .
H16 H 0.711086 0.687844 0.351657 0.040 Uiso 1 1 calc R U . . .
C17 C 0.58183(15) 0.75921(11) 0.35026(9) 0.0282(4) Uani 1 1 d . . . . .
H17 H 0.582445 0.777958 0.306737 0.034 Uiso 1 1 calc R U . . .
C18 C 0.50369(13) 0.78627(9) 0.38564(8) 0.0208(3) Uani 1 1 d . . . . .
C19 C 0.58698(13) 0.66971(10) 0.54639(9) 0.0250(3) Uani 1 1 d . . . . .
H19 H 0.528824 0.694200 0.567390 0.030 Uiso 1 1 calc R U . . .
C20 C 0.56255(17) 0.58507(12) 0.53995(12) 0.0374(5) Uani 1 1 d . . . . .
H20A H 0.565011 0.563222 0.584287 0.056 Uiso 1 1 calc R U . . .
H20B H 0.489491 0.577383 0.513316 0.056 Uiso 1 1 calc R U . . .
H20C H 0.617471 0.560340 0.518129 0.056 Uiso 1 1 calc R U . . .
C21 C 0.69804(16) 0.68197(14) 0.59212(11) 0.0374(5) Uani 1 1 d . . . . .
H21A H 0.696544 0.658830 0.635547 0.056 Uiso 1 1 calc R U . . .
H21B H 0.756199 0.658604 0.572149 0.056 Uiso 1 1 calc R U . . .
H21C H 0.712214 0.736305 0.597827 0.056 Uiso 1 1 calc R U . . .
C22 C 0.41856(15) 0.84283(10) 0.35364(9) 0.0268(3) Uani 1 1 d . . . . .
H22 H 0.348269 0.830872 0.369079 0.032 Uiso 1 1 calc R U . . .
C23 C 0.39700(18) 0.83852(13) 0.27768(10) 0.0347(4) Uani 1 1 d . . . . .
H23A H 0.341570 0.876115 0.259631 0.052 Uiso 1 1 calc R U . . .
H23B H 0.465115 0.848843 0.261150 0.052 Uiso 1 1 calc R U . . .
H23C H 0.370504 0.787851 0.263573 0.052 Uiso 1 1 calc R U . . .
C24 C 0.4500(3) 0.92375(13) 0.37464(12) 0.0506(6) Uani 1 1 d . . . . .
H24A H 0.393104 0.958483 0.352968 0.076 Uiso 1 1 calc R U . . .
H24B H 0.457079 0.928284 0.423028 0.076 Uiso 1 1 calc R U . . .
H24C H 0.520071 0.936501 0.361410 0.076 Uiso 1 1 calc R U . . .
C25 C 0.09511(12) 0.83779(9) 0.49383(8) 0.0183(3) Uani 1 1 d . . . . .
C26 C 0.02447(13) 0.81092(10) 0.53517(9) 0.0230(3) Uani 1 1 d . . . . .
C27 C -0.08891(14) 0.81725(11) 0.51245(10) 0.0287(4) Uani 1 1 d . . . . .
H27 H -0.138106 0.799076 0.539627 0.034 Uiso 1 1 calc R U . . .
C28 C -0.13041(14) 0.84911(11) 0.45186(10) 0.0308(4) Uani 1 1 d . . . . .
H28 H -0.207417 0.852337 0.437288 0.037 Uiso 1 1 calc R U . . .
C29 C -0.05952(14) 0.87642(11) 0.41223(10) 0.0280(4) Uani 1 1 d . . . . .
H29 H -0.088692 0.899014 0.370668 0.034 Uiso 1 1 calc R U . . .
C30 C 0.05375(13) 0.87154(9) 0.43191(9) 0.0224(3) Uani 1 1 d . . . . .
C31 C 0.06376(15) 0.77601(12) 0.60324(9) 0.0297(4) Uani 1 1 d . . . . .
H31 H 0.145688 0.777901 0.612553 0.036 Uiso 1 1 calc R U . . .
C32 C 0.02864(17) 0.69331(13) 0.60562(12) 0.0391(5) Uani 1 1 d . . . . .
H32A H 0.055308 0.672732 0.650084 0.059 Uiso 1 1 calc R U . . .
H32B H -0.051523 0.690064 0.595717 0.059 Uiso 1 1 calc R U . . .
H32C H 0.059642 0.664130 0.572591 0.059 Uiso 1 1 calc R U . . .
C33 C 0.0214(2) 0.82092(16) 0.65764(11) 0.0443(5) Uani 1 1 d . . . . .
H33A H 0.047704 0.797422 0.700975 0.066 Uiso 1 1 calc R U . . .
H33B H 0.048333 0.873048 0.658010 0.066 Uiso 1 1 calc R U . . .
H33C H -0.058934 0.821011 0.648745 0.066 Uiso 1 1 calc R U . . .
C34 C 0.12888(15) 0.90450(12) 0.38803(10) 0.0328(4) Uani 1 1 d . . . . .
H34 H 0.197763 0.873845 0.395698 0.039 Uiso 1 1 calc R U . . .
C35 C 0.0806(2) 0.89914(16) 0.31376(12) 0.0521(6) Uani 1 1 d . . . . .
H35A H 0.060194 0.846604 0.302354 0.078 Uiso 1 1 calc R U . . .
H35B H 0.015437 0.931368 0.303787 0.078 Uiso 1 1 calc R U . . .
H35C H 0.135274 0.916007 0.287640 0.078 Uiso 1 1 calc R U . . .
C36 C 0.1605(3) 0.98471(19) 0.40623(16) 0.0735(10) Uani 1 1 d . . . . .
H36A H 0.208851 1.003710 0.376782 0.110 Uiso 1 1 calc R U . . .
H36B H 0.094441 1.016123 0.401338 0.110 Uiso 1 1 calc R U . . .
H36C H 0.198940 0.986673 0.452447 0.110 Uiso 1 1 calc R U . . .
O1 O 0.22255(9) 0.70482(6) 0.41726(5) 0.0187(2) Uani 1 1 d . . . . .
Si1 Si 0.16042(3) 0.63580(2) 0.37261(2) 0.01798(10) Uani 1 1 d . . . . .
C37 C 0.26829(14) 0.56429(10) 0.36003(9) 0.0243(3) Uani 1 1 d . . . . .
H37 H 0.286717 0.535731 0.402805 0.029 Uiso 1 1 calc R U . . .
C38 C 0.37547(16) 0.60039(12) 0.34827(12) 0.0372(5) Uani 1 1 d . . . . .
H38A H 0.399319 0.638373 0.382729 0.056 Uiso 1 1 calc R U . . .
H38B H 0.431948 0.561277 0.350113 0.056 Uiso 1 1 calc R U . . .
H38C H 0.363782 0.624637 0.304443 0.056 Uiso 1 1 calc R U . . .
C39 C 0.23166(19) 0.50507(12) 0.30603(11) 0.0392(5) Uani 1 1 d . . . . .
H39A H 0.163022 0.481763 0.313320 0.059 Uiso 1 1 calc R U . . .
H39B H 0.220167 0.529452 0.262257 0.059 Uiso 1 1 calc R U . . .
H39C H 0.288333 0.466092 0.307927 0.059 Uiso 1 1 calc R U . . .
C40 C 0.05598(14) 0.59294(10) 0.41931(9) 0.0254(3) Uani 1 1 d . . . . .
H40 H 0.090859 0.595582 0.467290 0.030 Uiso 1 1 calc R U . . .
C41 C 0.02721(19) 0.50937(12) 0.40657(12) 0.0402(5) Uani 1 1 d . . . . .
H41A H 0.094804 0.479700 0.410249 0.060 Uiso 1 1 calc R U . . .
H41B H -0.015604 0.491453 0.439508 0.060 Uiso 1 1 calc R U . . .
H41C H -0.015971 0.503482 0.361810 0.060 Uiso 1 1 calc R U . . .
C42 C -0.04827(17) 0.64065(14) 0.41386(13) 0.0419(5) Uani 1 1 d . . . . .
H42A H -0.028373 0.693868 0.422139 0.063 Uiso 1 1 calc R U . . .
H42B H -0.091776 0.635325 0.369132 0.063 Uiso 1 1 calc R U . . .
H42C H -0.091409 0.623296 0.446830 0.063 Uiso 1 1 calc R U . . .
C43 C 0.08455(16) 0.67613(11) 0.29199(9) 0.0289(4) Uani 1 1 d . . . . .
H43 H 0.036825 0.717140 0.304884 0.035 Uiso 1 1 calc R U . . .
C44 C 0.0061(2) 0.62035(14) 0.24884(11) 0.0454(6) Uani 1 1 d . . . . .
H44A H -0.041171 0.595977 0.276321 0.068 Uiso 1 1 calc R U . . .
H44B H -0.039210 0.647963 0.212405 0.068 Uiso 1 1 calc R U . . .
H44C H 0.049067 0.581760 0.230455 0.068 Uiso 1 1 calc R U . . .
C45 C 0.1584(2) 0.71428(16) 0.24952(12) 0.0501(6) Uani 1 1 d . . . . .
H45A H 0.207962 0.749563 0.277058 0.075 Uiso 1 1 calc R U . . .
H45B H 0.201548 0.675802 0.231137 0.075 Uiso 1 1 calc R U . . .
H45C H 0.113272 0.742005 0.213087 0.075 Uiso 1 1 calc R U . . .

loop_
_atom_site_aniso_label
_atom_site_aniso_U_11
_atom_site_aniso_U_22
_atom_site_aniso_U_33
_atom_site_aniso_U_23
_atom_site_aniso_U_13
_atom_site_aniso_U_12
Al1 0.01339(19) 0.0140(2) 0.0131(2) -0.00111(15) 0.00258(15) 0.00016(14)
N1 0.0140(5) 0.0161(6) 0.0156(6) -0.0008(4) 0.0039(4) 0.0001(4)
N2 0.0155(5) 0.0166(6) 0.0171(6) -0.0017(5) 0.0034(4) 0.0017(4)
C1 0.0166(6) 0.0211(7) 0.0177(7) 0.0011(5) 0.0046(5) 0.0000(5)
P1 0.0322(2) 0.0191(2) 0.0228(2) 0.00214(16) 0.00108(17) 0.00082(16)
C2 0.0263(8) 0.0278(8) 0.0185(7) 0.0006(6) 0.0036(6) -0.0053(6)
C3 0.0212(7) 0.0397(10) 0.0174(7) 0.0043(7) 0.0027(6) -0.0007(7)
C4 0.0306(9) 0.0418(11) 0.0217(8) 0.0113(7) 0.0000(7) -0.0072(8)
C5 0.0502(12) 0.0271(9) 0.0325(10) 0.0125(8) -0.0008(9) 0.0006(8)
C6 0.0328(10) 0.0591(14) 0.0225(9) -0.0050(9) 0.0073(7) 0.0009(9)
C7 0.0607(15) 0.0729(18) 0.0295(11) 0.0168(11) 0.0031(10) -0.0327(14)
C8 0.0178(6) 0.0179(7) 0.0183(7) -0.0013(5) 0.0011(5) -0.0022(5)
C9 0.0225(7) 0.0194(7) 0.0196(7) -0.0060(6) 0.0020(6) -0.0032(6)
C10 0.0231(7) 0.0171(7) 0.0188(7) -0.0036(5) 0.0047(6) 0.0014(5)
C11 0.0199(7) 0.0293(9) 0.0392(10) -0.0101(8) 0.0035(7) -0.0080(6)
C12 0.0319(9) 0.0267(9) 0.0415(11) -0.0167(8) 0.0087(8) 0.0025(7)
C13 0.0139(6) 0.0186(7) 0.0194(7) -0.0010(5) 0.0050(5) -0.0015(5)
C14 0.0162(6) 0.0240(8) 0.0234(8) 0.0012(6) 0.0054(6) 0.0009(5)
C15 0.0208(7) 0.0354(9) 0.0331(9) 0.0035(8) 0.0098(7) 0.0098(7)
C16 0.0250(8) 0.0453(11) 0.0333(10) 0.0001(8) 0.0159(7) 0.0093(8)
C17 0.0250(8) 0.0391(10) 0.0232(8) 0.0018(7) 0.0117(7) 0.0029(7)
C18 0.0194(7) 0.0232(7) 0.0211(7) 0.0016(6) 0.0072(6) -0.0006(6)
C19 0.0187(7) 0.0301(8) 0.0269(8) 0.0081(7) 0.0055(6) 0.0060(6)
C20 0.0321(9) 0.0306(10) 0.0508(13) 0.0144(9) 0.0106(9) 0.0076(8)
C21 0.0260(9) 0.0534(13) 0.0309(10) 0.0066(9) 0.0001(7) 0.0055(8)
C22 0.0297(8) 0.0289(8) 0.0241(8) 0.0087(7) 0.0110(7) 0.0071(7)
C23 0.0390(10) 0.0398(11) 0.0253(9) 0.0107(8) 0.0055(8) 0.0047(8)
C24 0.0871(19) 0.0259(10) 0.0384(12) 0.0025(9) 0.0102(12) 0.0111(11)
C25 0.0159(6) 0.0172(7) 0.0220(7) -0.0027(5) 0.0038(5) 0.0034(5)
C26 0.0194(7) 0.0247(8) 0.0258(8) 0.0013(6) 0.0065(6) 0.0029(6)
C27 0.0193(7) 0.0329(9) 0.0357(10) 0.0024(7) 0.0100(7) 0.0019(6)
C28 0.0171(7) 0.0345(9) 0.0401(10) 0.0001(8) 0.0030(7) 0.0051(6)
C29 0.0225(8) 0.0297(9) 0.0302(9) 0.0045(7) 0.0004(7) 0.0078(6)
C30 0.0204(7) 0.0200(7) 0.0269(8) 0.0017(6) 0.0045(6) 0.0050(6)
C31 0.0229(8) 0.0410(10) 0.0270(9) 0.0072(8) 0.0093(7) 0.0045(7)
C32 0.0283(9) 0.0422(11) 0.0498(13) 0.0189(10) 0.0152(9) 0.0058(8)
C33 0.0451(12) 0.0619(15) 0.0292(10) 0.0049(10) 0.0161(9) 0.0102(11)
C34 0.0260(8) 0.0388(10) 0.0349(10) 0.0174(8) 0.0086(7) 0.0072(7)
C35 0.0695(17) 0.0552(15) 0.0353(12) 0.0045(11) 0.0198(11) -0.0116(13)
C36 0.097(2) 0.0658(19) 0.0565(17) 0.0102(15) 0.0116(16) -0.0461(18)
O1 0.0199(5) 0.0185(5) 0.0168(5) -0.0038(4) 0.0006(4) -0.0002(4)
Si1 0.0195(2) 0.0168(2) 0.0158(2) -0.00284(15) -0.00174(15) 0.00050(15)
C37 0.0291(8) 0.0210(7) 0.0220(8) -0.0054(6) 0.0021(6) 0.0044(6)
C38 0.0291(9) 0.0341(10) 0.0492(12) -0.0113(9) 0.0095(8) 0.0039(8)
C39 0.0451(11) 0.0326(10) 0.0396(11) -0.0191(9) 0.0064(9) 0.0018(8)
C40 0.0216(7) 0.0259(8) 0.0278(8) -0.0010(7) 0.0020(6) -0.0034(6)
C41 0.0409(11) 0.0296(10) 0.0506(13) 0.0026(9) 0.0092(9) -0.0108(8)
C42 0.0242(9) 0.0468(12) 0.0556(14) -0.0018(10) 0.0094(9) 0.0022(8)
C43 0.0321(9) 0.0278(9) 0.0226(8) 0.0012(7) -0.0070(7) 0.0000(7)
C44 0.0518(13) 0.0422(12) 0.0320(11) -0.0047(9) -0.0200(10) -0.0004(10)
C45 0.0567(14) 0.0590(15) 0.0333(11) 0.0194(11) 0.0043(10) 0.0014(12)

loop_
_atom_type_symbol
_atom_type_description
_atom_type_scat_dispersion_real
_atom_type_scat_dispersion_imag
_atom_type_scat_source
C C 0.0033 0.0016 'International Tables Vol C Tables 4.2.6.8 and 6.1.1.4'
H H 0.0000 0.0000 'International Tables Vol C Tables 4.2.6.8 and 6.1.1.4'
Al Al 0.0645 0.0514 'International Tables Vol C Tables 4.2.6.8 and 6.1.1.4'
N N 0.0061 0.0033 'International Tables Vol C Tables 4.2.6.8 and 6.1.1.4'
O O 0.0106 0.0060 'International Tables Vol C Tables 4.2.6.8 and 6.1.1.4'
P P 0.1023 0.0942 'International Tables Vol C Tables 4.2.6.8 and 6.1.1.4'
Si Si 0.0817 0.0704 'International Tables Vol C Tables 4.2.6.8 and 6.1.1.4'

loop_
_geom_angle_atom_site_label_1
_geom_angle_atom_site_label_2
_geom_angle_atom_site_label_3
_geom_angle
_geom_angle_site_symmetry_1
_geom_angle_site_symmetry_3
_geom_angle_publ_flag
O1 Al1 N2 109.79(6) . . ?
O1 Al1 N1 114.34(6) . . ?
N2 Al1 N1 96.51(6) . . ?
O1 Al1 C1 117.07(6) . . ?
N2 Al1 C1 109.55(6) . . ?
N1 Al1 C1 107.60(6) . . ?
C8 N1 C13 117.56(12) . . ?
C8 N1 Al1 118.24(10) . . ?
C13 N1 Al1 123.75(10) . . ?
C10 N2 C25 119.27(13) . . ?
C10 N2 Al1 119.42(10) . . ?
C25 N2 Al1 121.16(10) . . ?
C2 C1 P1 118.59(12) . . ?
C2 C1 Al1 121.36(11) . . ?
P1 C1 Al1 119.95(9) . . ?
C1 P1 C5 102.60(9) . . ?
C3 C2 C1 116.14(14) . . ?
C3 C2 H2A 108.3 . . ?
C1 C2 H2A 108.3 . . ?
C3 C2 H2B 108.3 . . ?
C1 C2 H2B 108.3 . . ?
H2A C2 H2B 107.4 . . ?
C4 C3 C6 125.13(18) . . ?
C4 C3 C2 120.82(17) . . ?
C6 C3 C2 114.03(17) . . ?
C3 C4 C5 119.69(17) . . ?
C3 C4 C7 125.3(2) . . ?
C5 C4 C7 115.0(2) . . ?
C4 C5 P1 113.97(14) . . ?
C4 C5 H5A 108.8 . . ?
P1 C5 H5A 108.8 . . ?
C4 C5 H5B 108.8 . . ?
P1 C5 H5B 108.8 . . ?
H5A C5 H5B 107.7 . . ?
C3 C6 H6A 109.5 . . ?
C3 C6 H6B 109.5 . . ?
H6A C6 H6B 109.5 . . ?
C3 C6 H6C 109.5 . . ?
H6A C6 H6C 109.5 . . ?
H6B C6 H6C 109.5 . . ?
C4 C7 H7A 109.5 . . ?
C4 C7 H7B 109.5 . . ?
H7A C7 H7B 109.5 . . ?
C4 C7 H7C 109.5 . . ?
H7A C7 H7C 109.5 . . ?
H7B C7 H7C 109.5 . . ?
N1 C8 C9 123.63(14) . . ?
N1 C8 C11 120.64(14) . . ?
C9 C8 C11 115.73(14) . . ?
C8 C9 C10 127.74(14) . . ?
C8 C9 H9 116.1 . . ?
C10 C9 H9 116.1 . . ?
N2 C10 C9 122.97(14) . . ?
N2 C10 C12 120.67(15) . . ?
C9 C10 C12 116.36(14) . . ?
C8 C11 H11A 109.5 . . ?
C8 C11 H11B 109.5 . . ?
H11A C11 H11B 109.5 . . ?
C8 C11 H11C 109.5 . . ?
H11A C11 H11C 109.5 . . ?
H11B C11 H11C 109.5 . . ?
C10 C12 H12A 109.5 . . ?
C10 C12 H12B 109.5 . . ?
H12A C12 H12B 109.5 . . ?
C10 C12 H12C 109.5 . . ?
H12A C12 H12C 109.5 . . ?
H12B C12 H12C 109.5 . . ?
C14 C13 C18 120.42(14) . . ?
C14 C13 N1 120.94(14) . . ?
C18 C13 N1 118.63(13) . . ?
C15 C14 C13 118.94(16) . . ?
C15 C14 C19 117.84(15) . . ?
C13 C14 C19 123.19(14) . . ?
C16 C15 C14 121.09(17) . . ?
C16 C15 H15 119.5 . . ?
C14 C15 H15 119.5 . . ?
C15 C16 C17 119.63(16) . . ?
C15 C16 H16 120.2 . . ?
C17 C16 H16 120.2 . . ?
C16 C17 C18 121.70(17) . . ?
C16 C17 H17 119.1 . . ?
C18 C17 H17 119.1 . . ?
C17 C18 C13 118.21(15) . . ?
C17 C18 C22 119.89(15) . . ?
C13 C18 C22 121.90(14) . . ?
C14 C19 C20 109.97(16) . . ?
C14 C19 C21 112.35(15) . . ?
C20 C19 C21 109.47(16) . . ?
C14 C19 H19 108.3 . . ?
C20 C19 H19 108.3 . . ?
C21 C19 H19 108.3 . . ?
C19 C20 H20A 109.5 . . ?
C19 C20 H20B 109.5 . . ?
H20A C20 H20B 109.5 . . ?
C19 C20 H20C 109.5 . . ?
H20A C20 H20C 109.5 . . ?
H20B C20 H20C 109.5 . . ?
C19 C21 H21A 109.5 . . ?
C19 C21 H21B 109.5 . . ?
H21A C21 H21B 109.5 . . ?
C19 C21 H21C 109.5 . . ?
H21A C21 H21C 109.5 . . ?
H21B C21 H21C 109.5 . . ?
C18 C22 C24 111.97(17) . . ?
C18 C22 C23 112.86(15) . . ?
C24 C22 C23 108.80(16) . . ?
C18 C22 H22 107.7 . . ?
C24 C22 H22 107.7 . . ?
C23 C22 H22 107.7 . . ?
C22 C23 H23A 109.5 . . ?
C22 C23 H23B 109.5 . . ?
H23A C23 H23B 109.5 . . ?
C22 C23 H23C 109.5 . . ?
H23A C23 H23C 109.5 . . ?
H23B C23 H23C 109.5 . . ?
C22 C24 H24A 109.5 . . ?
C22 C24 H24B 109.5 . . ?
H24A C24 H24B 109.5 . . ?
C22 C24 H24C 109.5 . . ?
H24A C24 H24C 109.5 . . ?
H24B C24 H24C 109.5 . . ?
C26 C25 C30 121.11(14) . . ?
C26 C25 N2 120.60(14) . . ?
C30 C25 N2 118.28(14) . . ?
C25 C26 C27 117.94(16) . . ?
C25 C26 C31 123.71(14) . . ?
C27 C26 C31 118.35(15) . . ?
C28 C27 C26 121.59(17) . . ?
C28 C27 H27 119.2 . . ?
C26 C27 H27 119.2 . . ?
C27 C28 C29 119.67(16) . . ?
C27 C28 H28 120.2 . . ?
C29 C28 H28 120.2 . . ?
C28 C29 C30 121.43(17) . . ?
C28 C29 H29 119.3 . . ?
C30 C29 H29 119.3 . . ?
C29 C30 C25 118.25(16) . . ?
C29 C30 C34 119.84(16) . . ?
C25 C30 C34 121.88(15) . . ?
C26 C31 C32 111.74(17) . . ?
C26 C31 C33 110.93(16) . . ?
C32 C31 C33 109.68(17) . . ?
C26 C31 H31 108.1 . . ?
C32 C31 H31 108.1 . . ?
C33 C31 H31 108.1 . . ?
C31 C32 H32A 109.5 . . ?
C31 C32 H32B 109.5 . . ?
H32A C32 H32B 109.5 . . ?
C31 C32 H32C 109.5 . . ?
H32A C32 H32C 109.5 . . ?
H32B C32 H32C 109.5 . . ?
C31 C33 H33A 109.5 . . ?
C31 C33 H33B 109.5 . . ?
H33A C33 H33B 109.5 . . ?
C31 C33 H33C 109.5 . . ?
H33A C33 H33C 109.5 . . ?
H33B C33 H33C 109.5 . . ?
C36 C34 C30 112.2(2) . . ?
C36 C34 C35 110.1(2) . . ?
C30 C34 C35 112.81(18) . . ?
C36 C34 H34 107.2 . . ?
C30 C34 H34 107.2 . . ?
C35 C34 H34 107.2 . . ?
C34 C35 H35A 109.5 . . ?
C34 C35 H35B 109.5 . . ?
H35A C35 H35B 109.5 . . ?
C34 C35 H35C 109.5 . . ?
H35A C35 H35C 109.5 . . ?
H35B C35 H35C 109.5 . . ?
C34 C36 H36A 109.5 . . ?
C34 C36 H36B 109.5 . . ?
H36A C36 H36B 109.5 . . ?
C34 C36 H36C 109.5 . . ?
H36A C36 H36C 109.5 . . ?
H36B C36 H36C 109.5 . . ?
Si1 O1 Al1 150.79(8) . . ?
O1 Si1 C43 108.56(7) . . ?
O1 Si1 C37 107.51(7) . . ?
C43 Si1 C37 112.95(8) . . ?
O1 Si1 C40 108.32(7) . . ?
C43 Si1 C40 108.11(8) . . ?
C37 Si1 C40 111.28(8) . . ?
C38 C37 C39 109.12(16) . . ?
C38 C37 Si1 113.36(12) . . ?
C39 C37 Si1 115.38(13) . . ?
C38 C37 H37 106.1 . . ?
C39 C37 H37 106.1 . . ?
Si1 C37 H37 106.1 . . ?
C37 C38 H38A 109.5 . . ?
C37 C38 H38B 109.5 . . ?
H38A C38 H38B 109.5 . . ?
C37 C38 H38C 109.5 . . ?
H38A C38 H38C 109.5 . . ?
H38B C38 H38C 109.5 . . ?
C37 C39 H39A 109.5 . . ?
C37 C39 H39B 109.5 . . ?
H39A C39 H39B 109.5 . . ?
C37 C39 H39C 109.5 . . ?
H39A C39 H39C 109.5 . . ?
H39B C39 H39C 109.5 . . ?
C42 C40 C41 110.57(16) . . ?
C42 C40 Si1 112.68(14) . . ?
C41 C40 Si1 117.34(14) . . ?
C42 C40 H40 105.0 . . ?
C41 C40 H40 105.0 . . ?
Si1 C40 H40 105.0 . . ?
C40 C41 H41A 109.5 . . ?
C40 C41 H41B 109.5 . . ?
H41A C41 H41B 109.5 . . ?
C40 C41 H41C 109.5 . . ?
H41A C41 H41C 109.5 . . ?
H41B C41 H41C 109.5 . . ?
C40 C42 H42A 109.5 . . ?
C40 C42 H42B 109.5 . . ?
H42A C42 H42B 109.5 . . ?
C40 C42 H42C 109.5 . . ?
H42A C42 H42C 109.5 . . ?
H42B C42 H42C 109.5 . . ?
C45 C43 C44 109.76(19) . . ?
C45 C43 Si1 114.01(14) . . ?
C44 C43 Si1 115.00(14) . . ?
C45 C43 H43 105.7 . . ?
C44 C43 H43 105.7 . . ?
Si1 C43 H43 105.7 . . ?
C43 C44 H44A 109.5 . . ?
C43 C44 H44B 109.5 . . ?
H44A C44 H44B 109.5 . . ?
C43 C44 H44C 109.5 . . ?
H44A C44 H44C 109.5 . . ?
H44B C44 H44C 109.5 . . ?
C43 C45 H45A 109.5 . . ?
C43 C45 H45B 109.5 . . ?
H45A C45 H45B 109.5 . . ?
C43 C45 H45C 109.5 . . ?
H45A C45 H45C 109.5 . . ?
H45B C45 H45C 109.5 . . ?

loop_
_geom_bond_atom_site_label_1
_geom_bond_atom_site_label_2
_geom_bond_distance
_geom_bond_site_symmetry_2
_geom_bond_publ_flag
Al1 O1 1.7101(12) . ?
Al1 N2 1.9164(13) . ?
Al1 N1 1.9313(13) . ?
Al1 C1 1.9814(16) . ?
N1 C8 1.3387(19) . ?
N1 C13 1.4509(19) . ?
N2 C10 1.335(2) . ?
N2 C25 1.4529(19) . ?
C1 C2 1.534(2) . ?
C1 P1 1.6719(16) . ?
P1 C5 1.859(2) . ?
C2 C3 1.512(2) . ?
C2 H2A 0.9900 . ?
C2 H2B 0.9900 . ?
C3 C4 1.331(3) . ?
C3 C6 1.506(3) . ?
C4 C5 1.501(3) . ?
C4 C7 1.506(3) . ?
C5 H5A 0.9900 . ?
C5 H5B 0.9900 . ?
C6 H6A 0.9800 . ?
C6 H6B 0.9800 . ?
C6 H6C 0.9800 . ?
C7 H7A 0.9800 . ?
C7 H7B 0.9800 . ?
C7 H7C 0.9800 . ?
C8 C9 1.400(2) . ?
C8 C11 1.512(2) . ?
C9 C10 1.403(2) . ?
C9 H9 0.9500 . ?
C10 C12 1.505(2) . ?
C11 H11A 0.9800 . ?
C11 H11B 0.9800 . ?
C11 H11C 0.9800 . ?
C12 H12A 0.9800 . ?
C12 H12B 0.9800 . ?
C12 H12C 0.9800 . ?
C13 C14 1.408(2) . ?
C13 C18 1.412(2) . ?
C14 C15 1.394(2) . ?
C14 C19 1.516(2) . ?
C15 C16 1.379(3) . ?
C15 H15 0.9500 . ?
C16 C17 1.385(3) . ?
C16 H16 0.9500 . ?
C17 C18 1.391(2) . ?
C17 H17 0.9500 . ?
C18 C22 1.516(2) . ?
C19 C20 1.528(3) . ?
C19 C21 1.536(3) . ?
C19 H19 1.0000 . ?
C20 H20A 0.9800 . ?
C20 H20B 0.9800 . ?
C20 H20C 0.9800 . ?
C21 H21A 0.9800 . ?
C21 H21B 0.9800 . ?
C21 H21C 0.9800 . ?
C22 C24 1.525(3) . ?
C22 C23 1.529(3) . ?
C22 H22 1.0000 . ?
C23 H23A 0.9800 . ?
C23 H23B 0.9800 . ?
C23 H23C 0.9800 . ?
C24 H24A 0.9800 . ?
C24 H24B 0.9800 . ?
C24 H24C 0.9800 . ?
C25 C26 1.402(2) . ?
C25 C30 1.410(2) . ?
C26 C27 1.404(2) . ?
C26 C31 1.520(2) . ?
C27 C28 1.374(3) . ?
C27 H27 0.9500 . ?
C28 C29 1.383(3) . ?
C28 H28 0.9500 . ?
C29 C30 1.393(2) . ?
C29 H29 0.9500 . ?
C30 C34 1.518(2) . ?
C31 C32 1.529(3) . ?
C31 C33 1.532(3) . ?
C31 H31 1.0000 . ?
C32 H32A 0.9800 . ?
C32 H32B 0.9800 . ?
C32 H32C 0.9800 . ?
C33 H33A 0.9800 . ?
C33 H33B 0.9800 . ?
C33 H33C 0.9800 . ?
C34 C36 1.501(4) . ?
C34 C35 1.532(3) . ?
C34 H34 1.0000 . ?
C35 H35A 0.9800 . ?
C35 H35B 0.9800 . ?
C35 H35C 0.9800 . ?
C36 H36A 0.9800 . ?
C36 H36B 0.9800 . ?
C36 H36C 0.9800 . ?
O1 Si1 1.6330(11) . ?
Si1 C43 1.8862(18) . ?
Si1 C37 1.8904(17) . ?
Si1 C40 1.8961(18) . ?
C37 C38 1.530(3) . ?
C37 C39 1.531(2) . ?
C37 H37 1.0000 . ?
C38 H38A 0.9800 . ?
C38 H38B 0.9800 . ?
C38 H38C 0.9800 . ?
C39 H39A 0.9800 . ?
C39 H39B 0.9800 . ?
C39 H39C 0.9800 . ?
C40 C42 1.531(3) . ?
C40 C41 1.532(3) . ?
C40 H40 1.0000 . ?
C41 H41A 0.9800 . ?
C41 H41B 0.9800 . ?
C41 H41C 0.9800 . ?
C42 H42A 0.9800 . ?
C42 H42B 0.9800 . ?
C42 H42C 0.9800 . ?
C43 C45 1.525(3) . ?
C43 C44 1.547(3) . ?
C43 H43 1.0000 . ?
C44 H44A 0.9800 . ?
C44 H44B 0.9800 . ?
C44 H44C 0.9800 . ?
C45 H45A 0.9800 . ?
C45 H45B 0.9800 . ?
C45 H45C 0.9800 . ?

loop_
_geom_torsion_atom_site_label_1
_geom_torsion_atom_site_label_2
_geom_torsion_atom_site_label_3
_geom_torsion_atom_site_label_4
_geom_torsion
_geom_torsion_site_symmetry_1
_geom_torsion_site_symmetry_2
_geom_torsion_site_symmetry_3
_geom_torsion_site_symmetry_4
_geom_torsion_publ_flag
C2 C1 P1 C5 0.30(15) . . . . ?
Al1 C1 P1 C5 176.70(10) . . . . ?
P1 C1 C2 C3 -39.6(2) . . . . ?
Al1 C1 C2 C3 144.07(13) . . . . ?
C1 C2 C3 C4 42.9(2) . . . . ?
C1 C2 C3 C6 -138.61(16) . . . . ?
C6 C3 C4 C5 -175.83(18) . . . . ?
C2 C3 C4 C5 2.5(3) . . . . ?
C6 C3 C4 C7 3.9(3) . . . . ?
C2 C3 C4 C7 -177.77(19) . . . . ?
C3 C4 C5 P1 -44.6(2) . . . . ?
C7 C4 C5 P1 135.67(18) . . . . ?
C1 P1 C5 C4 39.75(17) . . . . ?
C13 N1 C8 C9 170.64(15) . . . . ?
Al1 N1 C8 C9 -16.7(2) . . . . ?
C13 N1 C8 C11 -8.3(2) . . . . ?
Al1 N1 C8 C11 164.29(13) . . . . ?
N1 C8 C9 C10 -11.1(3) . . . . ?
C11 C8 C9 C10 167.94(17) . . . . ?
C25 N2 C10 C9 -169.09(15) . . . . ?
Al1 N2 C10 C9 15.3(2) . . . . ?
C25 N2 C10 C12 10.4(2) . . . . ?
Al1 N2 C10 C12 -165.20(13) . . . . ?
C8 C9 C10 N2 12.1(3) . . . . ?
C8 C9 C10 C12 -167.43(18) . . . . ?
C8 N1 C13 C14 85.90(18) . . . . ?
Al1 N1 C13 C14 -86.29(16) . . . . ?
C8 N1 C13 C18 -94.15(17) . . . . ?
Al1 N1 C13 C18 93.66(15) . . . . ?
C18 C13 C14 C15 0.7(2) . . . . ?
N1 C13 C14 C15 -179.31(15) . . . . ?
C18 C13 C14 C19 -177.15(15) . . . . ?
N1 C13 C14 C19 2.8(2) . . . . ?
C13 C14 C15 C16 0.4(3) . . . . ?
C19 C14 C15 C16 178.35(18) . . . . ?
C14 C15 C16 C17 -0.6(3) . . . . ?
C15 C16 C17 C18 -0.3(3) . . . . ?
C16 C17 C18 C13 1.3(3) . . . . ?
C16 C17 C18 C22 -177.83(19) . . . . ?
C14 C13 C18 C17 -1.6(2) . . . . ?
N1 C13 C18 C17 178.49(15) . . . . ?
C14 C13 C18 C22 177.59(16) . . . . ?
N1 C13 C18 C22 -2.4(2) . . . . ?
C15 C14 C19 C20 -62.3(2) . . . . ?
C13 C14 C19 C20 115.64(18) . . . . ?
C15 C14 C19 C21 59.9(2) . . . . ?
C13 C14 C19 C21 -122.17(18) . . . . ?
C17 C18 C22 C24 -98.3(2) . . . . ?
C13 C18 C22 C24 82.6(2) . . . . ?
C17 C18 C22 C23 24.9(2) . . . . ?
C13 C18 C22 C23 -154.23(16) . . . . ?
C10 N2 C25 C26 -88.00(19) . . . . ?
Al1 N2 C25 C26 87.57(17) . . . . ?
C10 N2 C25 C30 93.46(18) . . . . ?
Al1 N2 C25 C30 -90.97(16) . . . . ?
C30 C25 C26 C27 1.3(2) . . . . ?
N2 C25 C26 C27 -177.24(15) . . . . ?
C30 C25 C26 C31 -178.23(16) . . . . ?
N2 C25 C26 C31 3.3(2) . . . . ?
C25 C26 C27 C28 -0.4(3) . . . . ?
C31 C26 C27 C28 179.12(18) . . . . ?
C26 C27 C28 C29 -0.6(3) . . . . ?
C27 C28 C29 C30 0.9(3) . . . . ?
C28 C29 C30 C25 0.0(3) . . . . ?
C28 C29 C30 C34 -178.00(18) . . . . ?
C26 C25 C30 C29 -1.1(2) . . . . ?
N2 C25 C30 C29 177.48(15) . . . . ?
C26 C25 C30 C34 176.88(17) . . . . ?
N2 C25 C30 C34 -4.6(2) . . . . ?
C25 C26 C31 C32 -116.87(19) . . . . ?
C27 C26 C31 C32 63.6(2) . . . . ?
C25 C26 C31 C33 120.4(2) . . . . ?
C27 C26 C31 C33 -59.1(2) . . . . ?
C29 C30 C34 C36 92.2(3) . . . . ?
C25 C30 C34 C36 -85.7(2) . . . . ?
C29 C30 C34 C35 -32.8(3) . . . . ?
C25 C30 C34 C35 149.34(19) . . . . ?
N2 Al1 O1 Si1 -123.10(15) . . . . ?
N1 Al1 O1 Si1 129.74(15) . . . . ?
C1 Al1 O1 Si1 2.59(18) . . . . ?
Al1 O1 Si1 C43 163.28(15) . . . . ?
Al1 O1 Si1 C37 -74.23(17) . . . . ?
Al1 O1 Si1 C40 46.12(17) . . . . ?
O1 Si1 C37 C38 -39.02(15) . . . . ?
C43 Si1 C37 C38 80.71(15) . . . . ?
C40 Si1 C37 C38 -157.48(14) . . . . ?
O1 Si1 C37 C39 -165.88(14) . . . . ?
C43 Si1 C37 C39 -46.15(17) . . . . ?
C40 Si1 C37 C39 75.66(16) . . . . ?
O1 Si1 C40 C42 77.89(15) . . . . ?
C43 Si1 C40 C42 -39.56(16) . . . . ?
C37 Si1 C40 C42 -164.14(14) . . . . ?
O1 Si1 C40 C41 -151.97(14) . . . . ?
C43 Si1 C40 C41 90.58(16) . . . . ?
C37 Si1 C40 C41 -34.00(17) . . . . ?
O1 Si1 C43 C45 61.46(18) . . . . ?
C37 Si1 C43 C45 -57.67(18) . . . . ?
C40 Si1 C43 C45 178.76(16) . . . . ?
O1 Si1 C43 C44 -170.52(16) . . . . ?
C37 Si1 C43 C44 70.36(18) . . . . ?
C40 Si1 C43 C44 -53.22(19) . . . . ?
